data_7237968
loop_
_publ_author_name
'Tang, Zhaofeng'
'Zhou, Sainan'
'Wang, Xiangyang'
'Liu, Heyuan'
'Yan, Xinyu'
'Liu, Shanshan'
'Lu, Xiaoqing'
'Li, Xiyou'

_publ_section_title
;
 Enhancing the intermolecular singlet fission efficiency by controlling
 the self-assembly of amphipathic tetracene derivatives in aqueous
 solution
;
_journal_issue 36
_journal_name_full 'Journal of Materials Chemistry C'
_journal_page_first 11090
_journal_paper_doi 10.1039/C9TC04070F
_journal_volume 7
_journal_year 2019
_chemical_formula_moiety '4(C24 H16)'
_chemical_formula_sum 'C96 H64'
_chemical_formula_weight 1217.47
_space_group_crystal_system triclinic
_space_group_IT_number 2
_space_group_name_Hall '-P 1'
_space_group_name_H-M_alt 'P -1'
_atom_sites_solution_hydrogens geom
_atom_sites_solution_primary iterative
_audit_creation_date 2019-01-10
_audit_creation_method
;
Olex2 1.2
(compiled 2018.05.29 svn.r3508 for OlexSys, GUI svn.r5506)
;
_audit_update_record
;
2019-06-12 deposited with the CCDC.	2019-08-22 downloaded from the CCDC.
;
_cell_angle_alpha 101.642(9)
_cell_angle_beta 90.149(8)
_cell_angle_gamma 90.054(9)
_cell_formula_units_Z 2
_cell_length_a 13.3341(14)
_cell_length_b 14.3315(16)
_cell_length_c 17.3246(17)
_cell_measurement_reflns_used 1636
_cell_measurement_temperature 150.00(10)
_cell_measurement_theta_max 66.0290
_cell_measurement_theta_min 4.1690
_cell_volume 3242.6(6)
_computing_cell_refinement 'CrysAlisPro 1.171.39.46 (Rigaku OD, 2018)'
_computing_data_collection 'CrysAlisPro 1.171.39.46 (Rigaku OD, 2018)'
_computing_data_reduction 'CrysAlisPro 1.171.39.46 (Rigaku OD, 2018)'
_computing_molecular_graphics 'Olex2 (Dolomanov et al., 2009)'
_computing_publication_material 'Olex2 (Dolomanov et al., 2009)'
_computing_structure_refinement 'ShelXL (Sheldrick, 2015)'
_computing_structure_solution
;
Superflip (Palatinus & Chapuis, 2007;Palatinus & van der Lee, 2008;
Palatinus et al., 2012)
;
_diffrn_ambient_environment N~2~
_diffrn_ambient_temperature 150.00(10)
_diffrn_detector 'CCD plate'
_diffrn_detector_area_resol_mean 16.0450
_diffrn_detector_type Eos
_diffrn_measured_fraction_theta_full 0.770
_diffrn_measured_fraction_theta_max 0.747
_diffrn_measurement_details
;
List of Runs (angles in degrees, time in seconds):

  # Type    Start    End  Width  t~exp~   \w     \q     \k     \f   Frames
#--------------------------------------------------------------------------
  1  \w    -64.00 -22.00   1.00    1.00    --    0.00 -57.00 -30.00   42
  2  \w     23.00  60.00   1.00    1.00    --    0.00  57.00 120.00   37
  3  \w    -20.00  18.00   1.00    1.00    --    0.00 -57.00 -30.00   38
  4  \w    -14.00  62.00   1.00   15.00    --   54.00 -57.00-180.00   76
  5  \w     22.00  48.00   1.00   15.00    --   54.00  77.00-180.00   26
  6  \w     91.00 124.00   1.00   15.00    --   54.00  77.00-180.00   33
  7  \w     54.00 116.00   1.00   15.00    --   54.00  57.00 -90.00   62
  8  \w    -16.00  74.00   1.00   15.00    --   54.00 -38.00  30.00   90
  9  \w     37.00  80.00   1.00    5.00    --  108.00 -38.00 150.00   43
 10  \w    100.00 175.00   1.00    5.00    --  108.00 111.00-180.00   75
 11  \w     82.00 178.00   1.00    5.00    --  108.00  38.00 -90.00   96
 12  \w     81.00 112.00   1.00    5.00    --  108.00-111.00-150.00   31
 13  \w     72.00 149.00   1.00    5.00    --  108.00 178.00  30.00   77
 14  \w     38.00  99.00   1.00    5.00    --  108.00-111.00-180.00   61
 15  \w    100.00 178.00   1.00    5.00    --  108.00 111.00-150.00   78
 16  \w     45.00  72.00   1.00    5.00    --  108.00-111.00-150.00   27
 17  \w    116.00 159.00   1.00    5.00    --  108.00  77.00 -60.00   43
 18  \w     88.00 124.00   1.00    5.00    --  108.00 178.00 120.00   36
;
_diffrn_measurement_device 'four-circle diffractometer'
_diffrn_measurement_device_type 'SuperNova, Dual, Cu at home/near, Eos'
_diffrn_measurement_method '\w scans'
_diffrn_orient_matrix_type 'CrysAlisPro convention (1999,Acta A55,543-557)'
_diffrn_orient_matrix_UB_11 0.0919800000
_diffrn_orient_matrix_UB_12 -0.0547346000
_diffrn_orient_matrix_UB_13 -0.0392805000
_diffrn_orient_matrix_UB_21 0.0507888000
_diffrn_orient_matrix_UB_22 0.0950136000
_diffrn_orient_matrix_UB_23 -0.0055381000
_diffrn_orient_matrix_UB_31 0.0480499000
_diffrn_orient_matrix_UB_32 0.0047365000
_diffrn_orient_matrix_UB_33 0.0816648000
_diffrn_radiation_monochromator mirror
_diffrn_radiation_probe x-ray
_diffrn_radiation_type MoK\a
_diffrn_radiation_wavelength 0.710
_diffrn_reflns_av_R_equivalents 0.0535
_diffrn_reflns_av_unetI/netI 0.1075
_diffrn_reflns_Laue_measured_fraction_full 0.770
_diffrn_reflns_Laue_measured_fraction_max 0.747
_diffrn_reflns_limit_h_max 16
_diffrn_reflns_limit_h_min -12
_diffrn_reflns_limit_k_max 17
_diffrn_reflns_limit_k_min -17
_diffrn_reflns_limit_l_max 21
_diffrn_reflns_limit_l_min -18
_diffrn_reflns_number 13311
_diffrn_reflns_point_group_measured_fraction_full 0.770
_diffrn_reflns_point_group_measured_fraction_max 0.747
_diffrn_reflns_theta_full 25.214
_diffrn_reflns_theta_max 25.800
_diffrn_reflns_theta_min 1.684
_diffrn_source 'micro-focus sealed X-ray tube'
_diffrn_source_type 'SuperNova (Cu) X-ray Source'
_exptl_absorpt_coefficient_mu 0.071
_exptl_absorpt_correction_T_max 1.00000
_exptl_absorpt_correction_T_min 0.95734
_exptl_absorpt_correction_type multi-scan
_exptl_absorpt_process_details
;
CrysAlisPro 1.171.39.46 (Rigaku Oxford Diffraction, 2018)
Empirical absorption correction using spherical harmonics,
 implemented in SCALE3 ABSPACK scaling algorithm.
;
_exptl_crystal_colour yellow
_exptl_crystal_density_diffrn 1.247
_exptl_crystal_description block
_exptl_crystal_F_000 1280
_refine_diff_density_max 0.577
_refine_diff_density_min -0.285
_refine_diff_density_rms 0.075
_refine_ls_extinction_method none
_refine_ls_goodness_of_fit_ref 1.048
_refine_ls_hydrogen_treatment constr
_refine_ls_matrix_type full
_refine_ls_number_parameters 385
_refine_ls_number_reflns 9345
_refine_ls_number_restraints 0
_refine_ls_restrained_S_all 1.048
_refine_ls_R_factor_all 0.1871
_refine_ls_R_factor_gt 0.1004
_refine_ls_shift/su_max 0.000
_refine_ls_shift/su_mean 0.000
_refine_ls_structure_factor_coef Fsqd
_refine_ls_weighting_details 'w=1/[\s^2^(Fo^2^)+(0.1388P)^2^+0.2243P] where P=(Fo^2^+2Fc^2^)/3'
_refine_ls_weighting_scheme calc
_refine_ls_wR_factor_gt 0.2435
_refine_ls_wR_factor_ref 0.3185
_reflns_Friedel_coverage 0.000
_reflns_number_gt 4349
_reflns_number_total 9345
_reflns_threshold_expression 'I > 2\s(I)'
_cod_data_source_file c9tc04070f2.cif
_cod_data_source_block PhTc
_cod_database_code 7237968
_shelx_shelxl_version_number 2014/7
_chemical_oxdiff_formula 'C H'
_shelx_space_group_comment
;
The symmetry employed for this shelxl refinement is uniquely defined
by the following loop, which should always be used as a source of
symmetry information in preference to the above space-group names.
They are only intended as comments.
;
_reflns_odcompleteness_completeness 77.08
_reflns_odcompleteness_iscentric 1
_reflns_odcompleteness_theta 66.97
_olex2_refinement_description
;
1. Fixed Uiso
 At 1.2 times of:
  All C(H) groups
2.a Aromatic/amide H refined with riding coordinates:
 C3(H3), C8(H8), C9(H9), C14(H14), C18(H18), C31(H31), C35(H35), C41(H41),
 C54(H54), C55(H55), C58(H58), C60(H60), C63(H63), C68(H68), C74(H74), C76(H76),
  C77(H77), C80(H80), C82(H82), C84(H84), C85(H85), C89(H89), C94(H94),
 C99(H99), C101(H101), C104(H104), C106(H106), C108(H108), C109(H109),
 C111(H111), C116(H116), C118(H118), C119(H119), C121(H121), C126(H126),
 C130(H130), C133(H133), C136(H136), C137(H137), C142(H142), C143(H143),
 C146(H146), C148(H148), C149(H149), C152(H152), C153(H153), C156(H156),
 C158(H158), C160(H160), C162(H162), C163(H163), C166(H166), C169(H169),
 C172(H172), C173(H173), C175(H175), C178(H178), C179(H179), C181(H181),
 C183(H183), C186(H186), C187(H187), C190(H190), C192(H192)
;
_olex2_submission_special_instructions 'No special instructions were received'
_oxdiff_exptl_absorpt_empirical_details
;
Empirical correction (ABSPACK) includes:
- Absorption correction using spherical harmonics
- Frame scaling
;
_oxdiff_exptl_absorpt_empirical_full_max 1.273
_oxdiff_exptl_absorpt_empirical_full_min 0.737

loop_
_space_group_symop_operation_xyz
'x, y, z'
'-x, -y, -z'

loop_
_atom_site_label
_atom_site_type_symbol
_atom_site_fract_x
_atom_site_fract_y
_atom_site_fract_z
_atom_site_U_iso_or_equiv
_atom_site_adp_type
_atom_site_occupancy
_atom_site_site_symmetry_order
_atom_site_calc_flag
_atom_site_refinement_flags_posn
C2 C 0.5824(4) 0.1529(4) 0.3146(3) 0.0337(12) Uiso 1 1 d .
C3 C 0.1474(4) 0.9813(4) 0.1439(3) 0.0382(13) Uiso 1 1 d .
H3 H 0.0840 1.0088 0.1510 0.046 Uiso 1 1 calc R
C5 C 0.1567(4) 0.8825(4) 0.1243(3) 0.0305(11) Uiso 1 1 d .
C8 C 0.8571(4) 0.4233(4) 0.1984(3) 0.0356(12) Uiso 1 1 d .
H8 H 0.9161 0.3882 0.1959 0.043 Uiso 1 1 calc R
C9 C 0.0657(4) 0.8081(3) 0.2535(3) 0.0283(11) Uiso 1 1 d .
H9 H 0.1252 0.8427 0.2606 0.034 Uiso 1 1 calc R
C11 C -0.0711(4) 0.7357(3) 0.1686(3) 0.0310(11) Uiso 1 1 d .
C14 C 0.6414(4) 0.5215(4) 0.4846(3) 0.0399(13) Uiso 1 1 d .
H14 H 0.5835 0.5582 0.4870 0.048 Uiso 1 1 calc R
C15 C 0.9306(4) 0.3578(4) 0.3363(3) 0.0323(12) Uiso 1 1 d .
C18 C 0.2039(4) 0.4881(4) 0.2175(3) 0.0378(13) Uiso 1 1 d .
H18 H 0.1506 0.4454 0.2138 0.045 Uiso 1 1 calc R
C20 C 0.7851(4) 0.4415(3) 0.4093(3) 0.0287(11) Uiso 1 1 d .
C21 C 0.7182(4) 0.0614(3) 0.3686(3) 0.0289(11) Uiso 1 1 d .
C23 C 0.8085(4) 0.0054(4) 0.3570(3) 0.0321(11) Uiso 1 1 d .
C25 C 0.6959(4) 0.4970(3) 0.4115(3) 0.0295(11) Uiso 1 1 d .
C28 C 0.0179(4) 0.7985(4) 0.0393(3) 0.0310(11) Uiso 1 1 d .
C29 C 0.0641(4) 0.8213(3) 0.1127(3) 0.0296(11) Uiso 1 1 d .
C31 C 0.6760(4) 0.0842(4) 0.4446(3) 0.0323(12) Uiso 1 1 d .
H31 H 0.6180 0.1209 0.4526 0.039 Uiso 1 1 calc R
C34 C 0.4909(4) 0.7093(4) 0.1676(3) 0.0305(11) Uiso 1 1 d .
C35 C 0.6163(4) 0.7987(4) 0.1074(3) 0.0367(12) Uiso 1 1 d .
H35 H 0.6722 0.8383 0.1124 0.044 Uiso 1 1 calc R
C37 C 0.5773(4) 0.7716(4) 0.1752(3) 0.0326(12) Uiso 1 1 d .
C39 C 0.7129(4) 0.0619(4) 0.2274(3) 0.0311(11) Uiso 1 1 d .
C41 C 0.8165(4) 0.4126(4) 0.4802(3) 0.0361(12) Uiso 1 1 d .
H41 H 0.8748 0.3769 0.4801 0.043 Uiso 1 1 calc R
C43 C -0.0692(4) 0.7264(4) 0.3072(3) 0.0345(12) Uiso 1 1 d .
C45 C 0.8051(4) 0.4456(3) 0.2701(3) 0.0290(11) Uiso 1 1 d .
C48 C 0.0217(4) 0.7889(3) 0.1791(3) 0.0284(11) Uiso 1 1 d .
C50 C 0.3642(4) 0.6151(4) 0.2289(3) 0.0333(12) Uiso 1 1 d .
C51 C 0.8018(4) 0.0054(4) 0.2168(3) 0.0305(11) Uiso 1 1 d .
C54 C 0.8104(4) -0.0130(4) 0.6339(3) 0.0433(14) Uiso 1 1 d .
H54 H 0.8400 -0.0337 0.6761 0.052 Uiso 1 1 calc R
C55 C 0.6668(4) 0.0857(4) 0.1591(3) 0.0382(13) Uiso 1 1 d .
H55 H 0.6099 0.1240 0.1652 0.046 Uiso 1 1 calc R
C58 C 0.6805(4) 0.5285(4) 0.2045(3) 0.0363(12) Uiso 1 1 d .
H58 H 0.6217 0.5638 0.2064 0.044 Uiso 1 1 calc R
C60 C 0.6764(4) 0.0727(4) 0.5848(3) 0.0348(12) Uiso 1 1 d .
H60 H 0.6171 0.1073 0.5929 0.042 Uiso 1 1 calc R
C62 C 0.7143(4) 0.5011(3) 0.2728(3) 0.0299(11) Uiso 1 1 d .
C63 C -0.1125(5) 0.6962(4) 0.3743(3) 0.0437(14) Uiso 1 1 d .
H63 H -0.1728 0.6629 0.3687 0.052 Uiso 1 1 calc R
C66 C 0.5803(4) 0.7801(4) 0.3173(3) 0.0342(12) Uiso 1 1 d .
C68 C 0.5896(4) 0.2528(4) 0.3250(3) 0.0378(13) Uiso 1 1 d .
H68 H 0.6523 0.2815 0.3256 0.045 Uiso 1 1 calc R
C70 C 0.7323(4) 0.5046(4) 0.1332(3) 0.0351(12) Uiso 1 1 d .
C72 C 0.4922(4) 0.7195(3) 0.3097(3) 0.0301(11) Uiso 1 1 d .
C74 C -0.1160(4) 0.7167(4) 0.0938(3) 0.0377(13) Uiso 1 1 d .
H74 H -0.1760 0.6829 0.0874 0.045 Uiso 1 1 calc R
C76 C 0.6628(4) 0.5250(4) 0.3441(3) 0.0353(12) Uiso 1 1 d .
H76 H 0.6043 0.5608 0.3463 0.042 Uiso 1 1 calc R
C77 C 0.3247(4) 0.9988(4) 0.1423(3) 0.0367(12) Uiso 1 1 d .
H77 H 0.3811 1.0379 0.1478 0.044 Uiso 1 1 calc R
C80 C 0.8480(4) -0.0209(3) 0.2810(3) 0.0322(12) Uiso 1 1 d .
H80 H 0.9065 -0.0568 0.2734 0.039 Uiso 1 1 calc R
C82 C 0.8402(4) -0.0265(4) 0.1385(3) 0.0360(12) Uiso 1 1 d .
H82 H 0.8985 -0.0627 0.1306 0.043 Uiso 1 1 calc R
C84 C 0.7916(4) -0.0040(4) 0.0763(3) 0.0383(13) Uiso 1 1 d .
H84 H 0.8161 -0.0268 0.0258 0.046 Uiso 1 1 calc R
C85 C -0.1133(4) 0.7066(4) 0.2337(3) 0.0366(12) Uiso 1 1 d .
H85 H -0.1733 0.6728 0.2271 0.044 Uiso 1 1 calc R
C87 C 0.8097(4) -0.0029(4) 0.4962(3) 0.0334(12) Uiso 1 1 d .
C89 C 0.4533(4) 0.6962(4) 0.3810(3) 0.0401(13) Uiso 1 1 d .
H89 H 0.3970 0.6573 0.3786 0.048 Uiso 1 1 calc R
C92 C 0.4506(4) 0.6831(3) 0.2363(3) 0.0296(11) Uiso 1 1 d .
C94 C 0.7494(4) 0.5048(4) -0.0055(3) 0.0449(14) Uiso 1 1 d .
H94 H 0.7244 0.5203 -0.0515 0.054 Uiso 1 1 calc R
C95 C -0.0756(4) 0.7455(4) 0.0293(3) 0.0345(12) Uiso 1 1 d .
C97 C 0.6725(4) 0.0915(4) 0.3034(3) 0.0303(11) Uiso 1 1 d .
C99 C 0.4105(4) 0.2673(4) 0.3333(3) 0.0421(13) Uiso 1 1 d .
H99 H 0.3533 0.3051 0.3390 0.051 Uiso 1 1 calc R
C101 C 0.3805(4) 0.5161(4) 0.2163(3) 0.0408(13) Uiso 1 1 d .
H101 H 0.4455 0.4922 0.2116 0.049 Uiso 1 1 calc R
C104 C 0.2518(4) 0.8429(4) 0.1144(3) 0.0379(13) Uiso 1 1 d .
H104 H 0.2592 0.7771 0.1015 0.045 Uiso 1 1 calc R
C106 C 0.9258(4) 0.2581(4) 0.3184(3) 0.0394(13) Uiso 1 1 d .
H106 H 0.8642 0.2279 0.3073 0.047 Uiso 1 1 calc R
C108 C 0.6199(4) 0.8045(4) 0.2498(3) 0.0371(12) Uiso 1 1 d .
H108 H 0.6762 0.8436 0.2543 0.044 Uiso 1 1 calc R
C109 C -0.1192(4) 0.7236(4) -0.0467(3) 0.0425(13) Uiso 1 1 d .
H109 H -0.1778 0.6875 -0.0540 0.051 Uiso 1 1 calc R
C111 C 1.1100(5) 0.3448(4) 0.3514(3) 0.0443(14) Uiso 1 1 d .
H111 H 1.1719 0.3744 0.3623 0.053 Uiso 1 1 calc R
C113 C 0.5739(4) 0.7682(4) 0.0339(3) 0.0355(12) Uiso 1 1 d .
C116 C 0.3366(4) 0.9015(4) 0.1239(3) 0.0369(12) Uiso 1 1 d .
H116 H 0.4004 0.8749 0.1177 0.044 Uiso 1 1 calc R
C118 C 0.4880(4) 0.1115(4) 0.3151(3) 0.0416(13) Uiso 1 1 d .
H118 H 0.4812 0.0460 0.3098 0.050 Uiso 1 1 calc R
C119 C 0.8535(4) -0.0356(4) 0.5617(3) 0.0411(13) Uiso 1 1 d .
H119 H 0.9114 -0.0724 0.5547 0.049 Uiso 1 1 calc R
C121 C 0.4418(4) 0.6790(4) -0.0496(3) 0.0416(13) Uiso 1 1 d .
H121 H 0.3843 0.6415 -0.0550 0.050 Uiso 1 1 calc R
C123 C 0.8236(4) 0.4519(4) 0.1316(3) 0.0355(12) Uiso 1 1 d .
C126 C 0.4501(4) 0.6766(4) 0.0921(3) 0.0337(12) Uiso 1 1 d .
H126 H 0.3961 0.6346 0.0861 0.040 Uiso 1 1 calc R
C128 C 0.7198(4) 0.0526(3) 0.5081(3) 0.0307(11) Uiso 1 1 d .
C130 C 0.2663(4) 0.6468(4) 0.2352(3) 0.0425(14) Uiso 1 1 d .
H130 H 0.2541 0.7120 0.2436 0.051 Uiso 1 1 calc R
C131 C 0.8387(4) 0.4167(4) 0.3386(3) 0.0306(11) Uiso 1 1 d .
C133 C 0.7040(4) 0.0536(4) 0.0859(3) 0.0395(13) Uiso 1 1 d .
H133 H 0.6725 0.0691 0.0422 0.047 Uiso 1 1 calc R
C136 C 0.4030(5) 0.1706(4) 0.3236(3) 0.0423(13) Uiso 1 1 d .
H136 H 0.3397 0.1431 0.3226 0.051 Uiso 1 1 calc R
C137 C 0.1850(4) 0.5844(4) 0.2295(3) 0.0389(13) Uiso 1 1 d .
H137 H 0.1196 0.6073 0.2337 0.047 Uiso 1 1 calc R
C140 C 0.0245(4) 0.7776(4) 0.3176(3) 0.0322(11) Uiso 1 1 d .
C142 C 0.0706(4) 0.7952(4) 0.3936(3) 0.0365(12) Uiso 1 1 d .
H142 H 0.1318 0.8270 0.4009 0.044 Uiso 1 1 calc R
C143 C 1.1052(5) 0.2479(4) 0.3335(3) 0.0444(14) Uiso 1 1 d .
H143 H 1.1630 0.2113 0.3323 0.053 Uiso 1 1 calc R
C146 C 0.6099(4) 0.7985(4) -0.0347(3) 0.0432(14) Uiso 1 1 d .
H146 H 0.6647 0.8394 -0.0308 0.052 Uiso 1 1 calc R
C148 C 0.8774(5) 0.4279(4) 0.0573(3) 0.0491(15) Uiso 1 1 d .
H148 H 0.9373 0.3942 0.0544 0.059 Uiso 1 1 calc R
C149 C 1.0251(4) 0.4000(4) 0.3537(3) 0.0421(13) Uiso 1 1 d .
H149 H 1.0305 0.4660 0.3669 0.051 Uiso 1 1 calc R
C152 C 0.0589(4) 0.8268(4) -0.0283(3) 0.0378(13) Uiso 1 1 d .
H152 H 0.1190 0.8604 -0.0236 0.045 Uiso 1 1 calc R
C153 C -0.0656(5) 0.7160(4) 0.4457(3) 0.0475(15) Uiso 1 1 d .
H153 H -0.0944 0.6963 0.4886 0.057 Uiso 1 1 calc R
C156 C 0.6964(5) 0.5314(4) 0.0625(3) 0.0428(14) Uiso 1 1 d .
H156 H 0.6377 0.5666 0.0632 0.051 Uiso 1 1 calc R
C158 C 0.8520(4) -0.0248(4) 0.4213(3) 0.0349(12) Uiso 1 1 d .
H158 H 0.9107 -0.0605 0.4139 0.042 Uiso 1 1 calc R
C160 C 0.3001(4) 0.4545(4) 0.2110(3) 0.0440(14) Uiso 1 1 d .
H160 H 0.3114 0.3893 0.2028 0.053 Uiso 1 1 calc R
C162 C 0.2321(4) 1.0390(4) 0.1527(3) 0.0422(13) Uiso 1 1 d .
H162 H 0.2256 1.1049 0.1657 0.051 Uiso 1 1 calc R
C163 C 0.5049(4) 0.3081(4) 0.3344(3) 0.0430(14) Uiso 1 1 d .
H163 H 0.5109 0.3739 0.3416 0.052 Uiso 1 1 calc R
C166 C 0.7619(4) 0.4366(4) 0.5479(3) 0.0445(14) Uiso 1 1 d .
H166 H 0.7829 0.4168 0.5933 0.053 Uiso 1 1 calc R
C168 C 0.4887(4) 0.7057(4) 0.0259(3) 0.0340(12) Uiso 1 1 d .
C169 C 0.0265(4) 0.7664(4) 0.4552(3) 0.0439(14) Uiso 1 1 d .
H169 H 0.0572 0.7799 0.5045 0.053 Uiso 1 1 calc R
C172 C 0.6237(5) 0.8132(4) 0.3931(3) 0.0451(14) Uiso 1 1 d .
H172 H 0.6800 0.8523 0.3981 0.054 Uiso 1 1 calc R
C173 C 0.6732(4) 0.4919(4) 0.5493(3) 0.0430(14) Uiso 1 1 d .
H173 H 0.6366 0.5079 0.5958 0.052 Uiso 1 1 calc R
C175 C -0.0789(4) 0.7533(4) -0.1095(3) 0.0445(14) Uiso 1 1 d .
H175 H -0.1104 0.7394 -0.1585 0.053 Uiso 1 1 calc R
C178 C 0.5645(4) 0.7679(4) -0.1060(3) 0.0439(14) Uiso 1 1 d .
H178 H 0.5898 0.7870 -0.1504 0.053 Uiso 1 1 calc R
C179 C 0.5842(5) 0.7885(4) 0.4582(3) 0.0492(15) Uiso 1 1 d .
H179 H 0.6140 0.8098 0.5072 0.059 Uiso 1 1 calc R
C181 C 0.7201(4) 0.0422(4) 0.6463(3) 0.0400(13) Uiso 1 1 d .
H181 H 0.6915 0.0570 0.6962 0.048 Uiso 1 1 calc R
C183 C 1.0109(4) 0.2047(4) 0.3171(3) 0.0439(14) Uiso 1 1 d .
H183 H 1.0063 0.1386 0.3050 0.053 Uiso 1 1 calc R
C186 C 0.4797(4) 0.7076(4) -0.1133(3) 0.0436(14) Uiso 1 1 d .
H186 H 0.4497 0.6874 -0.1624 0.052 Uiso 1 1 calc R
C187 C 0.4976(4) 0.7304(4) 0.4515(3) 0.0466(14) Uiso 1 1 d .
H187 H 0.4702 0.7153 0.4967 0.056 Uiso 1 1 calc R
C190 C 0.0122(5) 0.8059(4) -0.0993(3) 0.0461(14) Uiso 1 1 d .
H190 H 0.0403 0.8263 -0.1421 0.055 Uiso 1 1 calc R
C192 C 0.8397(5) 0.4551(4) -0.0087(4) 0.0517(15) Uiso 1 1 d .
H192 H 0.8747 0.4402 -0.0560 0.062 Uiso 1 1 calc R

loop_
_atom_type_symbol
_atom_type_description
_atom_type_scat_dispersion_real
_atom_type_scat_dispersion_imag
_atom_type_scat_source
C C 0.0033 0.0016 'International Tables Vol C Tables 4.2.6.8 and 6.1.1.4'
H H 0.0000 0.0000 'International Tables Vol C Tables 4.2.6.8 and 6.1.1.4'

loop_
_geom_angle_atom_site_label_1
_geom_angle_atom_site_label_2
_geom_angle_atom_site_label_3
_geom_angle
C68 C2 C97 121.5(4)
C118 C2 C68 118.9(6)
C118 C2 C97 119.6(5)
C162 C3 C5 120.4(6)
C3 C5 C29 119.6(5)
C104 C5 C3 118.9(5)
C104 C5 C29 121.5(4)
C123 C8 C45 122.0(6)
C140 C9 C48 122.7(4)
C74 C11 C48 118.6(4)
C85 C11 C48 118.7(5)
C85 C11 C74 122.7(4)
C173 C14 C25 120.8(6)
C106 C15 C131 121.2(5)
C106 C15 C149 117.5(6)
C149 C15 C131 121.2(5)
C160 C18 C137 120.7(5)
C25 C20 C41 118.3(4)
C131 C20 C25 119.5(5)
C131 C20 C41 122.2(5)
C31 C21 C23 119.0(5)
C31 C21 C97 121.3(5)
C97 C21 C23 119.7(4)
C80 C23 C21 119.1(5)
C80 C23 C158 121.7(5)
C158 C23 C21 119.2(5)
C20 C25 C14 118.7(5)
C76 C25 C14 121.4(6)
C76 C25 C20 119.9(5)
C29 C28 C95 120.5(4)
C29 C28 C152 122.0(4)
C152 C28 C95 117.5(5)
C28 C29 C5 120.4(4)
C28 C29 C48 120.3(4)
C48 C29 C5 119.3(4)
C128 C31 C21 121.1(5)
C92 C34 C37 119.1(4)
C126 C34 C37 118.4(4)
C126 C34 C92 122.5(4)
C113 C35 C37 122.0(4)
C35 C37 C34 119.2(5)
C108 C37 C34 119.4(4)
C108 C37 C35 121.4(4)
C51 C39 C55 118.2(5)
C97 C39 C51 119.8(5)
C97 C39 C55 122.0(5)
C166 C41 C20 120.9(6)
C85 C43 C63 122.3(5)
C85 C43 C140 119.2(4)
C140 C43 C63 118.5(5)
C8 C45 C62 118.0(5)
C8 C45 C131 122.4(5)
C131 C45 C62 119.5(4)
C9 C48 C11 118.4(4)
C9 C48 C29 122.7(4)
C29 C48 C11 118.9(4)
C101 C50 C92 120.8(5)
C130 C50 C92 121.5(5)
C130 C50 C101 117.8(5)
C39 C51 C82 119.0(5)
C80 C51 C39 120.2(5)
C80 C51 C82 120.8(5)
C119 C54 C181 121.3(6)
C133 C55 C39 121.5(6)
C62 C58 C70 122.0(6)
C181 C60 C128 121.3(6)
C58 C62 C45 119.4(4)
C58 C62 C76 122.1(5)
C76 C62 C45 118.5(5)
C153 C63 C43 120.5(5)
C108 C66 C72 118.6(5)
C108 C66 C172 121.9(4)
C172 C66 C72 119.4(4)
C163 C68 C2 120.5(5)
C58 C70 C123 118.3(5)
C58 C70 C156 121.9(6)
C123 C70 C156 119.8(5)
C89 C72 C66 117.0(5)
C92 C72 C66 120.8(4)
C92 C72 C89 122.2(4)
C95 C74 C11 123.3(5)
C25 C76 C62 122.0(6)
C162 C77 C116 121.3(5)
C51 C80 C23 121.5(5)
C84 C82 C51 120.0(6)
C82 C84 C133 121.8(5)
C43 C85 C11 122.3(5)
C128 C87 C119 119.1(5)
C158 C87 C119 121.5(6)
C158 C87 C128 119.3(5)
C187 C89 C72 120.8(5)
C34 C92 C50 119.7(4)
C72 C92 C34 120.1(4)
C72 C92 C50 120.2(4)
C156 C94 C192 122.4(6)
C74 C95 C28 118.4(5)
C74 C95 C109 123.2(5)
C109 C95 C28 118.3(4)
C21 C97 C2 120.6(4)
C39 C97 C2 119.7(5)
C39 C97 C21 119.7(5)
C136 C99 C163 118.8(6)
C160 C101 C50 120.0(6)
C5 C104 C116 120.3(5)
C183 C106 C15 120.7(5)
C66 C108 C37 121.8(5)
C175 C109 C95 122.5(5)
C143 C111 C149 121.5(6)
C35 C113 C146 122.5(4)
C35 C113 C168 119.1(4)
C146 C113 C168 118.4(5)
C77 C116 C104 119.3(6)
C2 C118 C136 118.8(5)
C54 C119 C87 120.1(6)
C186 C121 C168 121.0(5)
C8 C123 C70 120.3(5)
C8 C123 C148 121.8(6)
C70 C123 C148 117.9(5)
C168 C126 C34 121.6(4)
C31 C128 C60 121.7(5)
C31 C128 C87 119.7(4)
C60 C128 C87 118.6(5)
C50 C130 C137 122.1(5)
C20 C131 C15 119.3(5)
C20 C131 C45 120.6(5)
C45 C131 C15 120.1(4)
C55 C133 C84 119.5(6)
C99 C136 C118 122.0(5)
C18 C137 C130 118.5(6)
C9 C140 C43 118.7(5)
C9 C140 C142 122.9(4)
C142 C140 C43 118.5(4)
C169 C142 C140 121.0(5)
C111 C143 C183 118.3(6)
C178 C146 C113 120.5(5)
C192 C148 C123 120.0(6)
C111 C149 C15 120.8(5)
C190 C152 C28 121.5(5)
C63 C153 C169 120.6(5)
C94 C156 C70 119.2(6)
C87 C158 C23 121.7(6)
C18 C160 C101 121.0(6)
C77 C162 C3 119.8(5)
C68 C163 C99 121.0(5)
C41 C166 C173 120.2(6)
C121 C168 C113 118.6(4)
C126 C168 C113 119.8(5)
C126 C168 C121 121.5(4)
C142 C169 C153 121.0(6)
C179 C172 C66 121.1(5)
C14 C173 C166 121.0(5)
C109 C175 C190 119.0(6)
C146 C178 C186 120.8(5)
C172 C179 C187 119.8(6)
C60 C181 C54 119.7(5)
C106 C183 C143 121.1(5)
C121 C186 C178 120.6(5)
C89 C187 C179 121.9(5)
C152 C190 C175 121.2(5)
C148 C192 C94 120.6(6)

loop_
_geom_bond_atom_site_label_1
_geom_bond_atom_site_label_2
_geom_bond_distance
C2 C68 1.411(7)
C2 C97 1.480(8)
C2 C118 1.391(7)
C3 C5 1.395(7)
C3 C162 1.390(6)
C5 C29 1.503(6)
C5 C104 1.387(8)
C8 C45 1.404(6)
C8 C123 1.377(7)
C9 C48 1.391(6)
C9 C140 1.386(6)
C11 C48 1.445(6)
C11 C74 1.402(7)
C11 C85 1.397(6)
C14 C25 1.443(7)
C14 C173 1.344(8)
C15 C106 1.402(7)
C15 C131 1.484(7)
C15 C149 1.403(7)
C18 C137 1.378(7)
C18 C160 1.367(8)
C20 C25 1.428(7)
C20 C41 1.435(7)
C20 C131 1.403(6)
C21 C23 1.440(7)
C21 C31 1.410(6)
C21 C97 1.424(7)
C23 C80 1.398(6)
C23 C158 1.400(7)
C25 C76 1.380(7)
C28 C29 1.390(6)
C28 C95 1.451(6)
C28 C152 1.424(6)
C29 C48 1.441(6)
C31 C128 1.398(7)
C34 C37 1.446(6)
C34 C92 1.425(6)
C34 C126 1.405(6)
C35 C37 1.410(6)
C35 C113 1.380(7)
C37 C108 1.401(7)
C39 C51 1.427(7)
C39 C55 1.433(7)
C39 C97 1.408(6)
C41 C166 1.366(7)
C43 C63 1.441(7)
C43 C85 1.378(7)
C43 C140 1.440(6)
C45 C62 1.444(7)
C45 C131 1.406(7)
C50 C92 1.498(6)
C50 C101 1.409(7)
C50 C130 1.380(8)
C51 C80 1.388(7)
C51 C82 1.437(7)
C54 C119 1.356(7)
C54 C181 1.434(8)
C55 C133 1.355(7)
C58 C62 1.394(7)
C58 C70 1.398(7)
C60 C128 1.427(6)
C60 C181 1.361(7)
C62 C76 1.398(6)
C63 C153 1.362(7)
C66 C72 1.450(6)
C66 C108 1.391(7)
C66 C172 1.425(7)
C68 C163 1.371(8)
C70 C123 1.430(8)
C70 C156 1.436(7)
C72 C89 1.441(7)
C72 C92 1.386(6)
C74 C95 1.378(6)
C77 C116 1.377(7)
C77 C162 1.359(8)
C82 C84 1.349(7)
C84 C133 1.422(8)
C87 C119 1.436(7)
C87 C128 1.431(8)
C87 C158 1.393(7)
C89 C187 1.354(7)
C94 C156 1.363(7)
C94 C192 1.395(8)
C95 C109 1.415(7)
C99 C136 1.365(7)
C99 C163 1.386(7)
C101 C160 1.379(6)
C104 C116 1.397(6)
C106 C183 1.367(8)
C109 C175 1.358(7)
C111 C143 1.362(7)
C111 C149 1.377(8)
C113 C146 1.430(7)
C113 C168 1.436(6)
C118 C136 1.406(8)
C121 C168 1.428(7)
C121 C186 1.352(7)
C123 C148 1.455(7)
C126 C168 1.396(6)
C130 C137 1.395(6)
C140 C142 1.427(7)
C142 C169 1.355(6)
C143 C183 1.405(7)
C146 C178 1.364(7)
C148 C192 1.374(8)
C152 C190 1.355(7)
C153 C169 1.417(7)
C166 C173 1.423(8)
C172 C179 1.355(7)
C175 C190 1.421(7)
C178 C186 1.413(7)
C179 C187 1.414(7)
